data_7023966
loop_
_publ_author_name
'Misra, Rajneesh'
'Jadhav, Thaksen'
'Mobin, Shaikh M.'

_publ_section_title
;
 Aryl pyrazaboles: a new class of tunable and highly fluorescent
 materials.
;
_journal_issue 47
_journal_name_full 'Dalton transactions (Cambridge, England : 2003)'
_journal_page_first 16614
_journal_page_last 16620
_journal_paper_doi 10.1039/c3dt52154k
_journal_volume 42
_journal_year 2013
_chemical_formula_sum 'C34 H50 B2 N4'
_chemical_formula_weight 536.40
_chemical_name_systematic
;
?
;
_space_group_IT_number 2
_symmetry_cell_setting triclinic
_symmetry_space_group_name_Hall '-P 1'
_symmetry_space_group_name_H-M 'P -1'
_atom_sites_solution_hydrogens geom
_atom_sites_solution_primary direct
_atom_sites_solution_secondary difmap
_audit_creation_method SHELXL-97
_cell_angle_alpha 76.110(10)
_cell_angle_beta 87.689(11)
_cell_angle_gamma 71.391(12)
_cell_formula_units_Z 2
_cell_length_a 9.9014(14)
_cell_length_b 12.1457(14)
_cell_length_c 15.3957(19)
_cell_measurement_reflns_used 2134
_cell_measurement_temperature 150(2)
_cell_measurement_theta_max 26.3705
_cell_measurement_theta_min 3.2513
_cell_volume 1702.0(4)
_computing_cell_refinement 'CrysAlis RED, Oxford Diffraction Ltd.,'
_computing_data_collection 'CrysAlis CCD, Oxford Diffraction Ltd.,'
_computing_data_reduction 'CrysAlis RED, Oxford Diffraction Ltd.,'
_computing_molecular_graphics Ortep3
_computing_publication_material Shelx97
_computing_structure_refinement 'SHELXL-97 (Sheldrick, 1997)'
_computing_structure_solution 'SHELXS-97 (Sheldrick, 1997)'
_diffrn_ambient_temperature 150(2)
_diffrn_detector_area_resol_mean 15.9948
_diffrn_measured_fraction_theta_full 0.998
_diffrn_measured_fraction_theta_max 0.998
_diffrn_measurement_device_type 'OXFORD DIFFRACTION SUPER NOVA'
_diffrn_measurement_method \w/q-scan
_diffrn_radiation_monochromator graphite
_diffrn_radiation_source 'Micro-Focus (Mo) X-ray Source'
_diffrn_radiation_type MoK\a
_diffrn_radiation_wavelength 0.71073
_diffrn_reflns_av_R_equivalents 0.1143
_diffrn_reflns_av_sigmaI/netI 0.1472
_diffrn_reflns_limit_h_max 11
_diffrn_reflns_limit_h_min -9
_diffrn_reflns_limit_k_max 14
_diffrn_reflns_limit_k_min -14
_diffrn_reflns_limit_l_max 18
_diffrn_reflns_limit_l_min -15
_diffrn_reflns_number 12606
_diffrn_reflns_theta_full 25.00
_diffrn_reflns_theta_max 25.00
_diffrn_reflns_theta_min 3.25
_exptl_absorpt_coefficient_mu 0.060
_exptl_absorpt_correction_T_max 0.9916
_exptl_absorpt_correction_T_min 0.9862
_exptl_absorpt_correction_type multi-scan
_exptl_absorpt_process_details
;
CrysAlis RED, Oxford Diffraction Ltd.,
Version 1.171.31.7 (release 18-10-2006 CrysAlis171 .NET)
(compiled Oct 18 2006,16:28:17)
Empirical absorption correction using spherical harmonics,
implemented in SCALE3 ABSPACK scaling algorithm.
;
_exptl_crystal_colour colorless
_exptl_crystal_density_diffrn 1.047
_exptl_crystal_density_method 'not measured'
_exptl_crystal_description block
_exptl_crystal_F_000 584
_exptl_crystal_size_max 0.23
_exptl_crystal_size_mid 0.16
_exptl_crystal_size_min 0.14
_refine_diff_density_max 0.240
_refine_diff_density_min -0.248
_refine_diff_density_rms 0.057
_refine_ls_extinction_coef 0.009(6)
_refine_ls_extinction_expression Fc^*^=kFc[1+0.001xFc^2^\l^3^/sin(2\q)]^-1/4^
_refine_ls_extinction_method SHELXL
_refine_ls_goodness_of_fit_ref 0.973
_refine_ls_hydrogen_treatment riding
_refine_ls_matrix_type full
_refine_ls_number_parameters 366
_refine_ls_number_reflns 5999
_refine_ls_number_restraints 0
_refine_ls_restrained_S_all 0.973
_refine_ls_R_factor_all 0.1990
_refine_ls_R_factor_gt 0.0970
_refine_ls_shift/su_max 0.000
_refine_ls_shift/su_mean 0.000
_refine_ls_structure_factor_coef Fsqd
_refine_ls_weighting_details 'calc w=1/[\s^2^(Fo^2^)+(0.1893P)^2^+0.0000P] where P=(Fo^2^+2Fc^2^)/3'
_refine_ls_weighting_scheme calc
_refine_ls_wR_factor_gt 0.2679
_refine_ls_wR_factor_ref 0.3760
_reflns_number_gt 2288
_reflns_number_total 5999
_reflns_threshold_expression >2sigma(I)
_cod_data_source_file c3dt52154k.txt
_cod_data_source_block rm071
_cod_depositor_comments
;
The following automatic conversions were performed:

'_symmetry_cell_setting' value 'Triclinic' changed to 'triclinic'
according to /home/saulius/struct/CIF-dictionaries/cif_core.dic
dictionary named 'cif_core.dic' version 2.4.2 from 2011-04-26.

Automatic conversion script
Id: cif_fix_values 1891 2012-01-12 08:04:46Z andrius 
;
_cod_database_code 7023966

loop_
_symmetry_equiv_pos_as_xyz
'x, y, z'
'-x, -y, -z'

loop_
_atom_site_label
_atom_site_type_symbol
_atom_site_fract_x
_atom_site_fract_y
_atom_site_fract_z
_atom_site_U_iso_or_equiv
_atom_site_adp_type
_atom_site_occupancy
_atom_site_symmetry_multiplicity
_atom_site_calc_flag
_atom_site_refinement_flags
B1 B -0.0230(9) 0.1439(6) 0.4731(4) 0.107(2) Uani 1 1 d .
B2 B 0.8527(6) 0.4904(4) 0.9608(4) 0.0698(14) Uani 1 1 d .
N1 N 0.0651(4) -0.0669(3) 0.5851(3) 0.0837(12) Uani 1 1 d .
N2 N 0.0484(5) 0.0505(3) 0.5617(3) 0.0875(13) Uani 1 1 d .
N3 N 0.8957(4) 0.6078(3) 0.9521(2) 0.0640(9) Uani 1 1 d .
N4 N 1.0170(4) 0.6149(3) 0.9849(2) 0.0641(10) Uani 1 1 d .
C1 C 0.0809(11) 0.2065(7) 0.4231(5) 0.138(3) Uani 1 1 d .
H1A H 0.0336 0.2591 0.3657 0.166 Uiso 1 1 calc R
H1B H 0.0981 0.2585 0.4592 0.166 Uiso 1 1 calc R
C2 C 0.2203(11) 0.1274(8) 0.4038(6) 0.150(3) Uani 1 1 d .
H2A H 0.2056 0.0785 0.3642 0.181 Uiso 1 1 calc R
H2B H 0.2681 0.0724 0.4603 0.181 Uiso 1 1 calc R
C3 C 0.3185(17) 0.2030(12) 0.3567(9) 0.228(5) Uani 1 1 d .
H3A H 0.2794 0.2465 0.2954 0.274 Uiso 1 1 calc R
H3B H 0.3175 0.2631 0.3905 0.274 Uiso 1 1 calc R
C4 C 0.4591(14) 0.1310(17) 0.3521(10) 0.297(9) Uani 1 1 d .
H4A H 0.5017 0.0946 0.4128 0.446 Uiso 1 1 calc R
H4B H 0.5141 0.1799 0.3180 0.446 Uiso 1 1 calc R
H4C H 0.4600 0.0679 0.3224 0.446 Uiso 1 1 calc R
C5 C -0.1657(13) 0.2454(6) 0.4913(6) 0.160(4) Uani 1 1 d .
H5A H -0.1386 0.2867 0.5326 0.192 Uiso 1 1 calc R
H5B H -0.1985 0.3052 0.4339 0.192 Uiso 1 1 calc R
C6 C -0.2888(14) 0.2084(10) 0.5287(7) 0.198(5) Uani 1 1 d .
H6A H -0.2611 0.1506 0.5875 0.238 Uiso 1 1 calc R
H6B H -0.3217 0.1696 0.4879 0.238 Uiso 1 1 calc R
C7 C -0.411(3) 0.324(2) 0.5397(16) 0.341(16) Uani 1 1 d .
H7A H -0.3841 0.3580 0.5860 0.409 Uiso 1 1 calc R
H7B H -0.4336 0.3858 0.4824 0.409 Uiso 1 1 calc R
C8 C -0.533(3) 0.283(3) 0.5667(17) 0.47(3) Uani 1 1 d .
H8A H -0.5703 0.2653 0.5155 0.703 Uiso 1 1 calc R
H8B H -0.6070 0.3454 0.5874 0.703 Uiso 1 1 calc R
H8C H -0.5024 0.2103 0.6153 0.703 Uiso 1 1 calc R
C9 C 0.1051(7) 0.0758(4) 0.6295(3) 0.0968(17) Uani 1 1 d .
H9 H 0.1079 0.1531 0.6300 0.116 Uiso 1 1 calc R
C10 C 0.1582(5) -0.0236(4) 0.6972(3) 0.0769(13) Uani 1 1 d .
C11 C 0.1308(7) -0.1112(4) 0.6660(3) 0.0973(17) Uani 1 1 d .
H11 H 0.1552 -0.1927 0.6978 0.117 Uiso 1 1 calc R
C12 C 0.2322(5) -0.0364(4) 0.7822(3) 0.0727(12) Uani 1 1 d .
C13 C 0.2386(6) 0.0636(4) 0.8079(3) 0.0867(14) Uani 1 1 d .
H13 H 0.1971 0.1409 0.7699 0.104 Uiso 1 1 calc R
C14 C 0.3053(6) 0.0514(6) 0.8888(4) 0.0945(16) Uani 1 1 d .
H14 H 0.3098 0.1206 0.9055 0.113 Uiso 1 1 calc R
C15 C 0.3648(7) -0.0595(6) 0.9449(4) 0.1037(18) Uani 1 1 d .
H15 H 0.4092 -0.0668 1.0004 0.124 Uiso 1 1 calc R
C16 C 0.3602(6) -0.1593(5) 0.9208(4) 0.0988(17) Uani 1 1 d .
H16 H 0.4031 -0.2366 0.9585 0.119 Uiso 1 1 calc R
C17 C 0.2910(6) -0.1457(5) 0.8395(3) 0.0902(15) Uani 1 1 d .
H17 H 0.2848 -0.2149 0.8236 0.108 Uiso 1 1 calc R
C18 C 0.8338(5) 0.4706(4) 0.8627(3) 0.0763(13) Uani 1 1 d .
H18A H 0.8033 0.3988 0.8708 0.092 Uiso 1 1 calc R
H18B H 0.7542 0.5396 0.8306 0.092 Uiso 1 1 calc R
C19 C 0.9574(6) 0.4557(4) 0.8027(4) 0.0924(16) Uani 1 1 d .
H19A H 1.0383 0.3875 0.8343 0.111 Uiso 1 1 calc R
H19B H 0.9866 0.5284 0.7920 0.111 Uiso 1 1 calc R
C20 C 0.9300(8) 0.4341(5) 0.7115(4) 0.113(2) Uani 1 1 d .
H20A H 0.9050 0.3594 0.7218 0.135 Uiso 1 1 calc R
H20B H 0.8470 0.5006 0.6805 0.135 Uiso 1 1 calc R
C21 C 1.0565(10) 0.4242(6) 0.6508(5) 0.140(3) Uani 1 1 d .
H21A H 1.0788 0.4994 0.6375 0.209 Uiso 1 1 calc R
H21B H 1.0327 0.4082 0.5949 0.209 Uiso 1 1 calc R
H21C H 1.1394 0.3586 0.6810 0.209 Uiso 1 1 calc R
C22 C 0.7123(5) 0.4980(4) 1.0169(3) 0.0750(13) Uani 1 1 d .
H22A H 0.6344 0.5677 0.9838 0.090 Uiso 1 1 calc R
H22B H 0.6860 0.4257 1.0174 0.090 Uiso 1 1 calc R
C23 C 0.7150(6) 0.5085(5) 1.1125(4) 0.0949(16) Uani 1 1 d .
H23A H 0.7377 0.5820 1.1130 0.114 Uiso 1 1 calc R
H23B H 0.7925 0.4394 1.1467 0.114 Uiso 1 1 calc R
C24 C 0.5745(7) 0.5129(6) 1.1601(4) 0.118(2) Uani 1 1 d .
H24A H 0.4981 0.5852 1.1286 0.141 Uiso 1 1 calc R
H24B H 0.5481 0.4422 1.1561 0.141 Uiso 1 1 calc R
C25 C 0.5823(9) 0.5149(9) 1.2539(5) 0.175(3) Uani 1 1 d .
H25A H 0.6628 0.4472 1.2846 0.262 Uiso 1 1 calc R
H25B H 0.4936 0.5089 1.2821 0.262 Uiso 1 1 calc R
H25C H 0.5958 0.5899 1.2582 0.262 Uiso 1 1 calc R
C26 C 0.8171(5) 0.7176(3) 0.9118(3) 0.0747(13) Uani 1 1 d .
H26 H 0.7262 0.7370 0.8836 0.090 Uiso 1 1 calc R
C27 C 0.8826(4) 0.7999(3) 0.9158(3) 0.0612(11) Uani 1 1 d .
C28 C 1.0099(5) 0.7307(3) 0.9625(3) 0.0735(12) Uani 1 1 d .
H28 H 1.0817 0.7608 0.9767 0.088 Uiso 1 1 calc R
C29 C 0.8308(5) 0.9310(3) 0.8794(3) 0.0635(11) Uani 1 1 d .
C30 C 0.9137(5) 1.0015(3) 0.8877(3) 0.0759(13) Uani 1 1 d .
H30 H 1.0055 0.9648 0.9167 0.091 Uiso 1 1 calc R
C31 C 0.8646(6) 1.1240(4) 0.8544(4) 0.0867(15) Uani 1 1 d .
H31 H 0.9221 1.1707 0.8619 0.104 Uiso 1 1 calc R
C32 C 0.7339(7) 1.1788(4) 0.8108(4) 0.0935(16) Uani 1 1 d .
H32 H 0.7025 1.2628 0.7861 0.112 Uiso 1 1 calc R
C33 C 0.6484(6) 1.1118(4) 0.8027(4) 0.0943(16) Uani 1 1 d .
H33 H 0.5561 1.1493 0.7746 0.113 Uiso 1 1 calc R
C34 C 0.6995(6) 0.9874(4) 0.8367(3) 0.0840(14) Uani 1 1 d .
H34 H 0.6414 0.9409 0.8300 0.101 Uiso 1 1 calc R

loop_
_atom_site_aniso_label
_atom_site_aniso_U_11
_atom_site_aniso_U_22
_atom_site_aniso_U_33
_atom_site_aniso_U_23
_atom_site_aniso_U_13
_atom_site_aniso_U_12
B1 0.150(7) 0.084(4) 0.091(4) -0.008(3) -0.053(4) -0.044(4)
B2 0.065(3) 0.043(2) 0.096(4) -0.010(2) -0.017(3) -0.013(2)
N1 0.103(3) 0.065(2) 0.082(3) -0.0087(19) -0.032(2) -0.027(2)
N2 0.120(4) 0.071(2) 0.074(3) -0.009(2) -0.027(2) -0.037(2)
N3 0.062(2) 0.0446(17) 0.082(2) -0.0075(16) -0.0199(17) -0.0154(16)
N4 0.056(2) 0.0462(17) 0.090(2) -0.0124(16) -0.0157(18) -0.0172(16)
C1 0.196(9) 0.126(5) 0.108(5) 0.002(4) -0.047(5) -0.089(6)
C2 0.164(8) 0.149(7) 0.131(6) -0.012(5) -0.012(6) -0.052(7)
C3 0.244(15) 0.237(12) 0.206(11) -0.001(9) -0.066(11) -0.108(13)
C4 0.112(9) 0.49(3) 0.287(17) -0.142(17) 0.016(10) -0.061(13)
C5 0.231(11) 0.083(4) 0.144(7) -0.036(4) -0.090(7) -0.002(6)
C6 0.217(13) 0.198(11) 0.154(8) -0.082(8) -0.035(8) 0.002(10)
C7 0.37(3) 0.268(18) 0.226(17) -0.084(13) -0.084(19) 0.15(2)
C8 0.45(5) 0.54(5) 0.26(2) -0.25(3) -0.16(3) 0.19(4)
C9 0.138(5) 0.067(3) 0.085(3) -0.012(3) -0.043(3) -0.031(3)
C10 0.085(3) 0.083(3) 0.067(3) -0.017(3) -0.010(2) -0.031(3)
C11 0.141(5) 0.071(3) 0.078(3) -0.005(3) -0.041(3) -0.036(3)
C12 0.071(3) 0.083(3) 0.067(3) -0.017(2) -0.011(2) -0.027(3)
C13 0.094(4) 0.080(3) 0.089(3) -0.023(3) -0.015(3) -0.028(3)
C14 0.092(4) 0.107(4) 0.097(4) -0.040(3) -0.016(3) -0.036(3)
C15 0.105(5) 0.124(5) 0.085(4) -0.024(4) -0.025(3) -0.038(4)
C16 0.103(4) 0.097(4) 0.091(4) -0.012(3) -0.034(3) -0.026(3)
C17 0.102(4) 0.092(4) 0.076(3) -0.016(3) -0.020(3) -0.031(3)
C18 0.073(3) 0.062(2) 0.095(3) -0.015(2) -0.020(3) -0.024(2)
C19 0.094(4) 0.075(3) 0.115(4) -0.021(3) -0.018(3) -0.034(3)
C20 0.158(6) 0.107(4) 0.094(4) -0.029(3) -0.004(4) -0.067(4)
C21 0.204(8) 0.116(5) 0.119(5) -0.039(4) 0.029(5) -0.074(5)
C22 0.064(3) 0.057(2) 0.097(4) -0.013(2) -0.015(2) -0.012(2)
C23 0.069(4) 0.104(4) 0.104(4) -0.026(3) -0.016(3) -0.014(3)
C24 0.090(5) 0.122(5) 0.118(5) -0.032(4) -0.014(4) 0.000(4)
C25 0.139(7) 0.230(9) 0.114(6) -0.037(6) -0.009(5) -0.004(6)
C26 0.069(3) 0.050(2) 0.098(3) -0.008(2) -0.029(2) -0.013(2)
C27 0.060(3) 0.049(2) 0.074(3) -0.0176(19) -0.005(2) -0.015(2)
C28 0.067(3) 0.051(2) 0.099(3) -0.012(2) -0.017(2) -0.016(2)
C29 0.072(3) 0.045(2) 0.073(3) -0.0154(19) -0.007(2) -0.016(2)
C30 0.068(3) 0.052(2) 0.104(4) -0.015(2) -0.006(3) -0.017(2)
C31 0.088(4) 0.051(2) 0.118(4) -0.011(2) -0.006(3) -0.023(3)
C32 0.108(5) 0.051(2) 0.110(4) -0.004(3) 0.000(3) -0.020(3)
C33 0.091(4) 0.061(3) 0.113(4) -0.002(3) -0.034(3) -0.010(3)
C34 0.091(4) 0.058(2) 0.097(4) -0.009(2) -0.031(3) -0.019(3)

loop_
_atom_type_symbol
_atom_type_description
_atom_type_scat_dispersion_real
_atom_type_scat_dispersion_imag
_atom_type_scat_source
C C 0.0033 0.0016 'International Tables Vol C Tables 4.2.6.8 and 6.1.1.4'
H H 0.0000 0.0000 'International Tables Vol C Tables 4.2.6.8 and 6.1.1.4'
N N 0.0061 0.0033 'International Tables Vol C Tables 4.2.6.8 and 6.1.1.4'
B B 0.0013 0.0007 'International Tables Vol C Tables 4.2.6.8 and 6.1.1.4'

loop_
_geom_angle_atom_site_label_1
_geom_angle_atom_site_label_2
_geom_angle_atom_site_label_3
_geom_angle
_geom_angle_site_symmetry_1
_geom_angle_site_symmetry_3
C1 B1 N2 111.6(6) . .
C1 B1 N1 110.9(6) . 2_556
N2 B1 N1 104.5(4) . 2_556
C1 B1 C5 108.5(7) . .
N2 B1 C5 112.4(6) . .
N1 B1 C5 109.0(5) 2_556 .
N4 B2 N3 104.7(3) 2_767 .
N4 B2 C22 109.2(4) 2_767 .
N3 B2 C22 110.4(3) . .
N4 B2 C18 110.3(3) 2_767 .
N3 B2 C18 109.9(4) . .
C22 B2 C18 112.1(4) . .
C11 N1 N2 107.7(3) . .
C11 N1 B1 124.9(4) . 2_556
N2 N1 B1 127.4(4) . 2_556
N1 N2 C9 106.9(4) . .
N1 N2 B1 128.0(4) . .
C9 N2 B1 125.1(4) . .
C26 N3 N4 107.6(3) . .
C26 N3 B2 125.5(4) . .
N4 N3 B2 127.0(3) . .
C28 N4 N3 107.4(3) . .
C28 N4 B2 124.3(3) . 2_767
N3 N4 B2 128.3(3) . 2_767
C2 C1 B1 116.2(7) . .
C2 C1 H1A 108.2 . .
B1 C1 H1A 108.2 . .
C2 C1 H1B 108.2 . .
B1 C1 H1B 108.2 . .
H1A C1 H1B 107.4 . .
C1 C2 C3 110.8(9) . .
C1 C2 H2A 109.5 . .
C3 C2 H2A 109.5 . .
C1 C2 H2B 109.5 . .
C3 C2 H2B 109.5 . .
H2A C2 H2B 108.1 . .
C4 C3 C2 112.0(12) . .
C4 C3 H3A 109.2 . .
C2 C3 H3A 109.2 . .
C4 C3 H3B 109.2 . .
C2 C3 H3B 109.2 . .
H3A C3 H3B 107.9 . .
C3 C4 H4A 109.5 . .
C3 C4 H4B 109.5 . .
H4A C4 H4B 109.5 . .
C3 C4 H4C 109.5 . .
H4A C4 H4C 109.5 . .
H4B C4 H4C 109.5 . .
C6 C5 B1 118.6(7) . .
C6 C5 H5A 107.7 . .
B1 C5 H5A 107.7 . .
C6 C5 H5B 107.7 . .
B1 C5 H5B 107.7 . .
H5A C5 H5B 107.1 . .
C5 C6 C7 107.9(15) . .
C5 C6 H6A 110.1 . .
C7 C6 H6A 110.1 . .
C5 C6 H6B 110.1 . .
C7 C6 H6B 110.1 . .
H6A C6 H6B 108.4 . .
C8 C7 C6 105(2) . .
C8 C7 H7A 110.9 . .
C6 C7 H7A 110.9 . .
C8 C7 H7B 110.9 . .
C6 C7 H7B 110.9 . .
H7A C7 H7B 108.9 . .
C7 C8 H8A 109.5 . .
C7 C8 H8B 109.5 . .
H8A C8 H8B 109.5 . .
C7 C8 H8C 109.5 . .
H8A C8 H8C 109.5 . .
H8B C8 H8C 109.5 . .
N2 C9 C10 111.3(4) . .
N2 C9 H9 124.3 . .
C10 C9 H9 124.3 . .
C9 C10 C11 103.0(4) . .
C9 C10 C12 129.1(4) . .
C11 C10 C12 127.9(4) . .
N1 C11 C10 111.1(4) . .
N1 C11 H11 124.4 . .
C10 C11 H11 124.4 . .
C17 C12 C13 117.9(4) . .
C17 C12 C10 121.5(4) . .
C13 C12 C10 120.5(4) . .
C12 C13 C14 120.4(5) . .
C12 C13 H13 119.8 . .
C14 C13 H13 119.8 . .
C15 C14 C13 120.7(5) . .
C15 C14 H14 119.7 . .
C13 C14 H14 119.7 . .
C16 C15 C14 120.0(5) . .
C16 C15 H15 120.0 . .
C14 C15 H15 120.0 . .
C15 C16 C17 118.8(5) . .
C15 C16 H16 120.6 . .
C17 C16 H16 120.6 . .
C12 C17 C16 122.2(5) . .
C12 C17 H17 118.9 . .
C16 C17 H17 118.9 . .
C19 C18 B2 119.3(4) . .
C19 C18 H18A 107.5 . .
B2 C18 H18A 107.5 . .
C19 C18 H18B 107.5 . .
B2 C18 H18B 107.5 . .
H18A C18 H18B 107.0 . .
C18 C19 C20 115.4(5) . .
C18 C19 H19A 108.4 . .
C20 C19 H19A 108.4 . .
C18 C19 H19B 108.4 . .
C20 C19 H19B 108.4 . .
H19A C19 H19B 107.5 . .
C21 C20 C19 113.8(6) . .
C21 C20 H20A 108.8 . .
C19 C20 H20A 108.8 . .
C21 C20 H20B 108.8 . .
C19 C20 H20B 108.8 . .
H20A C20 H20B 107.7 . .
C20 C21 H21A 109.5 . .
C20 C21 H21B 109.5 . .
H21A C21 H21B 109.5 . .
C20 C21 H21C 109.5 . .
H21A C21 H21C 109.5 . .
H21B C21 H21C 109.5 . .
C23 C22 B2 119.0(4) . .
C23 C22 H22A 107.6 . .
B2 C22 H22A 107.6 . .
C23 C22 H22B 107.6 . .
B2 C22 H22B 107.6 . .
H22A C22 H22B 107.0 . .
C22 C23 C24 114.3(4) . .
C22 C23 H23A 108.7 . .
C24 C23 H23A 108.7 . .
C22 C23 H23B 108.7 . .
C24 C23 H23B 108.7 . .
H23A C23 H23B 107.6 . .
C25 C24 C23 113.4(6) . .
C25 C24 H24A 108.9 . .
C23 C24 H24A 108.9 . .
C25 C24 H24B 108.9 . .
C23 C24 H24B 108.9 . .
H24A C24 H24B 107.7 . .
C24 C25 H25A 109.5 . .
C24 C25 H25B 109.5 . .
H25A C25 H25B 109.5 . .
C24 C25 H25C 109.5 . .
H25A C25 H25C 109.5 . .
H25B C25 H25C 109.5 . .
N3 C26 C27 111.8(4) . .
N3 C26 H26 124.1 . .
C27 C26 H26 124.1 . .
C26 C27 C28 103.2(3) . .
C26 C27 C29 128.7(4) . .
C28 C27 C29 128.1(4) . .
N4 C28 C27 110.1(4) . .
N4 C28 H28 124.9 . .
C27 C28 H28 124.9 . .
C34 C29 C30 117.7(4) . .
C34 C29 C27 121.3(4) . .
C30 C29 C27 121.1(4) . .
C31 C30 C29 121.0(5) . .
C31 C30 H30 119.5 . .
C29 C30 H30 119.5 . .
C32 C31 C30 120.7(5) . .
C32 C31 H31 119.7 . .
C30 C31 H31 119.7 . .
C31 C32 C33 119.7(4) . .
C31 C32 H32 120.1 . .
C33 C32 H32 120.1 . .
C32 C33 C34 119.0(5) . .
C32 C33 H33 120.5 . .
C34 C33 H33 120.5 . .
C29 C34 C33 121.9(4) . .
C29 C34 H34 119.0 . .
C33 C34 H34 119.0 . .

loop_
_geom_bond_atom_site_label_1
_geom_bond_atom_site_label_2
_geom_bond_distance
_geom_bond_site_symmetry_2
B1 C1 1.544(11) .
B1 N2 1.572(8) .
B1 N1 1.591(7) 2_556
B1 C5 1.617(13) .
B2 N4 1.587(6) 2_767
B2 N3 1.589(5) .
B2 C22 1.597(7) .
B2 C18 1.612(7) .
N1 C11 1.336(6) .
N1 N2 1.341(5) .
N1 B1 1.591(7) 2_556
N2 C9 1.346(6) .
N3 C26 1.322(5) .
N3 N4 1.357(4) .
N4 C28 1.345(5) .
N4 B2 1.587(6) 2_767
C1 C2 1.475(11) .
C1 H1A 0.9900 .
C1 H1B 0.9900 .
C2 C3 1.584(13) .
C2 H2A 0.9900 .
C2 H2B 0.9900 .
C3 C4 1.397(17) .
C3 H3A 0.9900 .
C3 H3B 0.9900 .
C4 H4A 0.9800 .
C4 H4B 0.9800 .
C4 H4C 0.9800 .
C5 C6 1.479(13) .
C5 H5A 0.9900 .
C5 H5B 0.9900 .
C6 C7 1.58(2) .
C6 H6A 0.9900 .
C6 H6B 0.9900 .
C7 C8 1.45(4) .
C7 H7A 0.9900 .
C7 H7B 0.9900 .
C8 H8A 0.9800 .
C8 H8B 0.9800 .
C8 H8C 0.9800 .
C9 C10 1.363(6) .
C9 H9 0.9500 .
C10 C11 1.369(6) .
C10 C12 1.477(6) .
C11 H11 0.9500 .
C12 C17 1.366(7) .
C12 C13 1.384(6) .
C13 C14 1.387(7) .
C13 H13 0.9500 .
C14 C15 1.373(7) .
C14 H14 0.9500 .
C15 C16 1.365(7) .
C15 H15 0.9500 .
C16 C17 1.401(7) .
C16 H16 0.9500 .
C17 H17 0.9500 .
C18 C19 1.494(7) .
C18 H18A 0.9900 .
C18 H18B 0.9900 .
C19 C20 1.538(7) .
C19 H19A 0.9900 .
C19 H19B 0.9900 .
C20 C21 1.523(9) .
C20 H20A 0.9900 .
C20 H20B 0.9900 .
C21 H21A 0.9800 .
C21 H21B 0.9800 .
C21 H21C 0.9800 .
C22 C23 1.508(7) .
C22 H22A 0.9900 .
C22 H22B 0.9900 .
C23 C24 1.538(8) .
C23 H23A 0.9900 .
C23 H23B 0.9900 .
C24 C25 1.455(9) .
C24 H24A 0.9900 .
C24 H24B 0.9900 .
C25 H25A 0.9800 .
C25 H25B 0.9800 .
C25 H25C 0.9800 .
C26 C27 1.367(5) .
C26 H26 0.9500 .
C27 C28 1.385(6) .
C27 C29 1.479(5) .
C28 H28 0.9500 .
C29 C34 1.370(6) .
C29 C30 1.389(6) .
C30 C31 1.380(6) .
C30 H30 0.9500 .
C31 C32 1.369(7) .
C31 H31 0.9500 .
C32 C33 1.375(7) .
C32 H32 0.9500 .
C33 C34 1.403(6) .
C33 H33 0.9500 .
C34 H34 0.9500 .

loop_
_geom_torsion_atom_site_label_1
_geom_torsion_atom_site_label_2
_geom_torsion_atom_site_label_3
_geom_torsion_atom_site_label_4
_geom_torsion
_geom_torsion_site_symmetry_1
_geom_torsion_site_symmetry_4
C11 N1 N2 C9 0.2(6) . .
B1 N1 N2 C9 -177.0(6) 2_556 .
C11 N1 N2 B1 -179.8(6) . .
B1 N1 N2 B1 3.0(11) 2_556 .
C1 B1 N2 N1 -122.3(6) . .
N1 B1 N2 N1 -2.5(9) 2_556 .
C5 B1 N2 N1 115.6(6) . .
C1 B1 N2 C9 57.7(9) . .
N1 B1 N2 C9 177.6(5) 2_556 .
C5 B1 N2 C9 -64.4(9) . .
N4 B2 N3 C26 -179.5(4) 2_767 .
C22 B2 N3 C26 -62.2(6) . .
C18 B2 N3 C26 62.0(6) . .
N4 B2 N3 N4 -0.5(6) 2_767 .
C22 B2 N3 N4 116.9(4) . .
C18 B2 N3 N4 -119.0(4) . .
C26 N3 N4 C28 -0.7(5) . .
B2 N3 N4 C28 -179.9(4) . .
C26 N3 N4 B2 179.8(4) . 2_767
B2 N3 N4 B2 0.6(7) . 2_767
N2 B1 C1 C2 53.4(8) . .
N1 B1 C1 C2 -62.6(8) 2_556 .
C5 B1 C1 C2 177.7(6) . .
B1 C1 C2 C3 -177.3(7) . .
C1 C2 C3 C4 169.2(11) . .
C1 B1 C5 C6 172.7(8) . .
N2 B1 C5 C6 -63.5(9) . .
N1 B1 C5 C6 51.9(10) 2_556 .
B1 C5 C6 C7 179.9(11) . .
C5 C6 C7 C8 173.7(18) . .
N1 N2 C9 C10 -0.3(7) . .
B1 N2 C9 C10 179.7(5) . .
N2 C9 C10 C11 0.3(7) . .
N2 C9 C10 C12 178.3(5) . .
N2 N1 C11 C10 0.0(6) . .
B1 N1 C11 C10 177.3(5) 2_556 .
C9 C10 C11 N1 -0.2(7) . .
C12 C10 C11 N1 -178.2(5) . .
C9 C10 C12 C17 -173.7(5) . .
C11 C10 C12 C17 3.8(9) . .
C9 C10 C12 C13 9.1(9) . .
C11 C10 C12 C13 -173.4(5) . .
C17 C12 C13 C14 1.1(8) . .
C10 C12 C13 C14 178.5(5) . .
C12 C13 C14 C15 -0.6(9) . .
C13 C14 C15 C16 0.8(9) . .
C14 C15 C16 C17 -1.5(9) . .
C13 C12 C17 C16 -2.0(8) . .
C10 C12 C17 C16 -179.3(5) . .
C15 C16 C17 C12 2.2(9) . .
N4 B2 C18 C19 -55.3(5) 2_767 .
N3 B2 C18 C19 59.7(5) . .
C22 B2 C18 C19 -177.2(4) . .
B2 C18 C19 C20 178.5(4) . .
C18 C19 C20 C21 177.7(5) . .
N4 B2 C22 C23 53.6(5) 2_767 .
N3 B2 C22 C23 -61.0(5) . .
C18 B2 C22 C23 176.1(4) . .
B2 C22 C23 C24 -179.0(4) . .
C22 C23 C24 C25 176.1(6) . .
N4 N3 C26 C27 0.5(5) . .
B2 N3 C26 C27 179.6(4) . .
N3 C26 C27 C28 0.0(5) . .
N3 C26 C27 C29 -179.9(4) . .
N3 N4 C28 C27 0.7(5) . .
B2 N4 C28 C27 -179.8(4) 2_767 .
C26 C27 C28 N4 -0.4(5) . .
C29 C27 C28 N4 179.5(4) . .
C26 C27 C29 C34 1.9(7) . .
C28 C27 C29 C34 -178.0(5) . .
C26 C27 C29 C30 -178.3(4) . .
C28 C27 C29 C30 1.8(7) . .
C34 C29 C30 C31 0.4(7) . .
C27 C29 C30 C31 -179.4(4) . .
C29 C30 C31 C32 -1.3(8) . .
C30 C31 C32 C33 2.3(8) . .
C31 C32 C33 C34 -2.4(8) . .
C30 C29 C34 C33 -0.5(7) . .
C27 C29 C34 C33 179.3(4) . .
C32 C33 C34 C29 1.5(8) . .
